data_4102446
loop_
_publ_author_name
'Qi-Kui Liu'
'Jian-Ping Ma'
'Yu-Bin Dong'

_publ_section_title
;
 Adsorption and Separation of Reactive Aromatic Isomers and Generation and
 Stabilization of Their Radicals within Cadmium(II)-Triazole Metal-Organic
 Confined Space in a Single-Crystal-to-Single-Crystal Fashion
;
_journal_name_full 'Journal of the American Chemical Society'
_journal_page_first 7005
_journal_page_last 7017
_journal_paper_doi 10.1021/ja101807c
_journal_volume 132
_journal_year 2010
_chemical_formula_sum 'C55 H45 Cd Cl2 N13 O8'
_chemical_formula_weight 1199.34
_chemical_name_systematic
; 
 ? 
;
_space_group_IT_number 92
_symmetry_cell_setting tetragonal
_symmetry_space_group_name_Hall 'P 4abw 2nw'
_symmetry_space_group_name_H-M 'P 41 21 2'
_atom_sites_solution_hydrogens geom
_atom_sites_solution_primary direct
_atom_sites_solution_secondary difmap
_audit_creation_method SHELXL-97
_cell_angle_alpha 90.00
_cell_angle_beta 90.00
_cell_angle_gamma 90.00
_cell_formula_units_Z 4
_cell_length_a 15.8496(16)
_cell_length_b 15.8496(16)
_cell_length_c 21.709(4)
_cell_measurement_reflns_used 6140
_cell_measurement_temperature 123(2)
_cell_measurement_theta_max 22.792
_cell_measurement_theta_min 2.274
_cell_volume 5453.5(13)
_computing_cell_refinement 'Bruker SMART'
_computing_data_collection 'Bruker SMART'
_computing_data_reduction 'Bruker SAINT'
_computing_molecular_graphics 'Bruker SHELXTL'
_computing_publication_material 'Bruker SHELXTL'
_computing_structure_refinement 'SHELXL-97 (Sheldrick, 1997)'
_computing_structure_solution 'SHELXS-97 (Sheldrick, 1990)'
_diffrn_ambient_temperature 123(2)
_diffrn_measured_fraction_theta_full 1.000
_diffrn_measured_fraction_theta_max 1.000
_diffrn_measurement_device_type 'CCD area detector'
_diffrn_measurement_method 'phi and omega scans'
_diffrn_radiation_monochromator graphite
_diffrn_radiation_source 'fine-focus sealed tube'
_diffrn_radiation_type MoK\a
_diffrn_radiation_wavelength 0.71073
_diffrn_reflns_av_R_equivalents 0.0638
_diffrn_reflns_av_sigmaI/netI 0.0514
_diffrn_reflns_limit_h_max 17
_diffrn_reflns_limit_h_min -18
_diffrn_reflns_limit_k_max 18
_diffrn_reflns_limit_k_min -18
_diffrn_reflns_limit_l_max 25
_diffrn_reflns_limit_l_min -21
_diffrn_reflns_number 23001
_diffrn_reflns_theta_full 25.03
_diffrn_reflns_theta_max 25.03
_diffrn_reflns_theta_min 1.59
_exptl_absorpt_coefficient_mu 0.566
_exptl_absorpt_correction_T_max 0.9301
_exptl_absorpt_correction_T_min 0.8623
_exptl_absorpt_correction_type multi-scan
_exptl_absorpt_process_details sadabs
_exptl_crystal_colour red
_exptl_crystal_density_diffrn 1.461
_exptl_crystal_density_method 'not measured'
_exptl_crystal_description block
_exptl_crystal_F_000 2448
_exptl_crystal_size_max 0.27
_exptl_crystal_size_mid 0.25
_exptl_crystal_size_min 0.13
_refine_diff_density_max 0.915
_refine_diff_density_min -0.440
_refine_diff_density_rms 0.109
_refine_ls_abs_structure_details 'Flack H D (1983), Acta Cryst. A39, 876-881'
_refine_ls_abs_structure_Flack 0.00(4)
_refine_ls_extinction_method none
_refine_ls_goodness_of_fit_ref 1.082
_refine_ls_hydrogen_treatment constr
_refine_ls_matrix_type full
_refine_ls_number_parameters 392
_refine_ls_number_reflns 4812
_refine_ls_number_restraints 53
_refine_ls_restrained_S_all 1.083
_refine_ls_R_factor_all 0.0554
_refine_ls_R_factor_gt 0.0501
_refine_ls_shift/su_max 0.000
_refine_ls_shift/su_mean 0.000
_refine_ls_structure_factor_coef Fsqd
_refine_ls_weighting_details 'calc w=1/[\s^2^(Fo^2^)+(0.0756P)^2^+6.3311P] where P=(Fo^2^+2Fc^2^)/3'
_refine_ls_weighting_scheme calc
_refine_ls_wR_factor_gt 0.1294
_refine_ls_wR_factor_ref 0.1328
_reflns_number_gt 4415
_reflns_number_total 4812
_reflns_threshold_expression >2sigma(I)
_cod_data_source_file ja101807c_si_003_13.cif
_cod_data_source_block 6
_cod_database_code 4102446

loop_
_symmetry_equiv_pos_as_xyz
'x, y, z'
'-x, -y, z+1/2'
'-y+1/2, x+1/2, z+1/4'
'y+1/2, -x+1/2, z+3/4'
'-x+1/2, y+1/2, -z+1/4'
'x+1/2, -y+1/2, -z+3/4'
'y, x, -z'
'-y, -x, -z+1/2'

loop_
_atom_site_label
_atom_site_type_symbol
_atom_site_fract_x
_atom_site_fract_y
_atom_site_fract_z
_atom_site_U_iso_or_equiv
_atom_site_adp_type
_atom_site_occupancy
_atom_site_symmetry_multiplicity
_atom_site_calc_flag
_atom_site_refinement_flags
C1 C 0.1415(3) 0.9132(4) 0.1110(3) 0.0324(13) Uani 1 1 d .
H1 H 0.1133 0.9642 0.1007 0.039 Uiso 1 1 calc R
C2 C 0.2011(3) 0.8845(3) 0.0713(3) 0.0294(12) Uani 1 1 d .
H2 H 0.2135 0.9152 0.0348 0.035 Uiso 1 1 calc R
C3 C 0.2444(3) 0.8093(3) 0.0843(3) 0.0300(12) Uani 1 1 d .
C4 C 0.2162(3) 0.7663(4) 0.1362(2) 0.0326(12) Uani 1 1 d .
H4 H 0.2391 0.7124 0.1458 0.039 Uiso 1 1 calc R
C5 C 0.1559(3) 0.8007(4) 0.1737(3) 0.0330(13) Uani 1 1 d .
H5 H 0.1389 0.7698 0.2091 0.040 Uiso 1 1 calc R
C6 C 0.3163(3) 0.7785(3) 0.0473(2) 0.0272(11) Uani 1 1 d .
C7 C 0.3318(3) 0.8067(3) -0.0122(2) 0.0308(13) Uani 1 1 d .
H7 H 0.2955 0.8473 -0.0304 0.037 Uiso 1 1 calc R
C8 C 0.3999(4) 0.7761(4) -0.0449(3) 0.0379(14) Uani 1 1 d .
H8 H 0.4096 0.7957 -0.0856 0.045 Uiso 1 1 calc R
C9 C 0.4541(4) 0.7176(4) -0.0197(2) 0.0318(13) Uani 1 1 d .
H9 H 0.5010 0.6973 -0.0426 0.038 Uiso 1 1 calc R
C10 C 0.4392(3) 0.6886(3) 0.0399(2) 0.0222(10) Uani 1 1 d .
C11 C 0.3706(3) 0.7185(3) 0.0723(3) 0.0285(12) Uani 1 1 d .
H11 H 0.3602 0.6977 0.1127 0.034 Uiso 1 1 calc R
C12 C 0.4949(3) 0.6267(3) 0.0697(2) 0.0228(10) Uani 1 1 d .
C13 C 0.5914(3) 0.5756(3) 0.1314(2) 0.0236(10) Uani 1 1 d .
C14 C 0.6610(3) 0.5676(3) 0.1758(2) 0.0264(11) Uani 1 1 d .
C15 C 0.6627(4) 0.4967(4) 0.2121(3) 0.0365(13) Uani 1 1 d .
H15 H 0.6188 0.4561 0.2092 0.044 Uiso 1 1 calc R
C16 C 0.7283(4) 0.4848(4) 0.2526(4) 0.0510(18) Uani 1 1 d .
H16 H 0.7304 0.4350 0.2769 0.061 Uiso 1 1 calc R
C17 C 0.7911(4) 0.5446(4) 0.2584(3) 0.0416(14) Uani 1 1 d .
H17 H 0.8344 0.5374 0.2883 0.050 Uiso 1 1 calc R
C18 C 0.7909(3) 0.6155(3) 0.2205(3) 0.0311(12) Uani 1 1 d .
C19 C 0.7250(3) 0.6266(3) 0.1799(2) 0.0261(11) Uani 1 1 d .
H19 H 0.7235 0.6754 0.1544 0.031 Uiso 1 1 calc R
C20 C 0.8580(3) 0.6812(3) 0.2267(2) 0.0274(12) Uani 1 1 d .
C21 C 0.9053(4) 0.6894(4) 0.2799(3) 0.0372(14) Uani 1 1 d .
H21 H 0.8983 0.6504 0.3127 0.045 Uiso 1 1 calc R
C22 C 0.9634(4) 0.7555(4) 0.2853(3) 0.0346(14) Uani 1 1 d .
H22 H 0.9956 0.7596 0.3221 0.042 Uiso 1 1 calc R
C23 C 0.9314(4) 0.8028(3) 0.1899(3) 0.0333(12) Uani 1 1 d .
H23 H 0.9401 0.8424 0.1577 0.040 Uiso 1 1 calc R
C24 C 0.8743(4) 0.7395(3) 0.1801(3) 0.0341(13) Uani 1 1 d .
H24 H 0.8459 0.7352 0.1417 0.041 Uiso 1 1 calc R
C25 C 0.4189(10) 0.0528(10) 0.8838(7) 0.119(4) Uani 0.50 1 d PGU
H25 H 0.3976 0.0821 0.8489 0.142 Uiso 0.50 1 calc PR
C26 C 0.4851(10) -0.0040(11) 0.8770(7) 0.119(4) Uani 0.50 1 d PGU
H26 H 0.5090 -0.0135 0.8375 0.143 Uiso 0.50 1 calc PR
C27 C 0.5162(8) -0.0468(8) 0.9281(10) 0.116(4) Uani 0.50 1 d PGU
H27 H 0.5615 -0.0856 0.9234 0.140 Uiso 0.50 1 calc PR
C28 C 0.4812(11) -0.0329(9) 0.9859(7) 0.119(4) Uani 0.50 1 d PGDU
C29 C 0.4150(10) 0.0239(11) 0.9927(7) 0.119(4) Uani 0.50 1 d PGDU
C30 C 0.3839(8) 0.0668(9) 0.9416(9) 0.116(4) Uani 0.50 1 d PGU
H30 H 0.3387 0.1056 0.9463 0.139 Uiso 0.50 1 calc PR
N7 N 0.5230(12) -0.0650(12) 1.0374(9) 0.127(4) Uani 0.50 1 d PDU
H7A H 0.5703 -0.0934 1.0327 0.152 Uiso 0.50 1 calc PR
H7B H 0.5020 -0.0570 1.0744 0.152 Uiso 0.50 1 calc PR
Cd1 Cd 0.44121(2) 0.44121(2) 0.0000 0.02073(15) Uani 1 2 d S
Cl1 Cl 0.7280(9) 0.7341(9) -0.0018(7) 0.0557(12) Uani 0.50 1 d PD
Cl2 Cl 0.12196(12) 0.12196(12) 0.0000 0.0640(7) Uani 1 2 d S
N1 N 0.1198(3) 0.8752(3) 0.1632(2) 0.0300(9) Uani 1 1 d .
N2 N 0.4935(2) 0.5448(3) 0.0661(2) 0.0258(9) Uani 1 1 d .
N3 N 0.5548(3) 0.5121(2) 0.10413(19) 0.0252(9) Uani 1 1 d .
N4 N 0.5559(3) 0.6495(2) 0.11046(18) 0.0251(9) Uani 1 1 d .
N5 N 0.5739(3) 0.7307(3) 0.1319(2) 0.0412(13) Uani 1 1 d .
H5A H 0.6024 0.7597 0.1023 0.062 Uiso 1 1 d R
H5B H 0.5247 0.7578 0.1406 0.062 Uiso 1 1 d R
N6 N 0.9758(3) 0.8125(3) 0.2418(2) 0.0288(10) Uani 1 1 d .
O3 O 0.7630(6) 0.7670(5) 0.0523(3) 0.108(2) Uani 1 1 d D
O1 O 0.6702(4) 0.6702(4) 0.0000 0.215(11) Uani 1 2 d SD
O4 O 0.1847(9) 0.1138(10) 0.0378(8) 0.313(13) Uani 1 1 d .
O5 O 0.0611(8) 0.1243(14) 0.0367(5) 0.287(10) Uani 1 1 d .
O2 O 0.6508(10) 0.7769(15) -0.0028(12) 0.173(10) Uani 0.50 1 d PD
C31 C 0.3968(15) 0.0566(15) 1.0564(9) 0.127(4) Uani 0.50 1 d PDU
H31A H 0.3535 0.0213 1.0758 0.190 Uiso 0.50 1 calc PR
H31B H 0.3765 0.1149 1.0538 0.190 Uiso 0.50 1 calc PR
H31C H 0.4485 0.0548 1.0811 0.190 Uiso 0.50 1 calc PR

loop_
_atom_site_aniso_label
_atom_site_aniso_U_11
_atom_site_aniso_U_22
_atom_site_aniso_U_33
_atom_site_aniso_U_23
_atom_site_aniso_U_13
_atom_site_aniso_U_12
C1 0.029(3) 0.031(3) 0.036(3) -0.003(2) -0.011(2) 0.008(2)
C2 0.031(3) 0.027(3) 0.030(3) -0.002(2) -0.005(2) 0.006(2)
C3 0.024(3) 0.032(3) 0.034(3) 0.002(2) -0.007(2) 0.007(2)
C4 0.035(3) 0.029(3) 0.034(3) 0.006(2) 0.001(2) 0.012(2)
C5 0.030(3) 0.027(3) 0.041(3) 0.001(2) 0.002(2) 0.008(2)
C6 0.030(3) 0.021(3) 0.030(3) -0.001(2) 0.000(2) 0.005(2)
C7 0.035(3) 0.028(3) 0.029(3) 0.004(2) 0.000(2) 0.004(2)
C8 0.047(4) 0.038(3) 0.029(3) 0.005(3) 0.005(3) 0.008(3)
C9 0.040(3) 0.029(3) 0.026(3) -0.001(2) 0.009(2) 0.007(3)
C10 0.024(2) 0.020(2) 0.023(2) -0.0055(19) -0.003(2) -0.001(2)
C11 0.028(3) 0.030(3) 0.027(3) 0.003(2) -0.003(2) 0.000(2)
C12 0.017(2) 0.029(3) 0.023(2) -0.002(2) 0.003(2) -0.0012(19)
C13 0.023(2) 0.022(3) 0.026(2) -0.0005(19) 0.005(2) 0.0007(19)
C14 0.024(2) 0.021(3) 0.035(3) -0.001(2) 0.000(2) 0.000(2)
C15 0.034(3) 0.034(3) 0.041(3) 0.005(3) -0.014(3) -0.009(2)
C16 0.056(4) 0.036(3) 0.061(4) 0.024(3) -0.030(4) -0.018(3)
C17 0.047(3) 0.031(3) 0.047(4) 0.010(3) -0.015(3) -0.001(2)
C18 0.026(3) 0.028(3) 0.040(3) 0.000(2) -0.004(2) -0.004(2)
C19 0.025(3) 0.019(2) 0.034(3) -0.004(2) -0.002(2) 0.002(2)
C20 0.024(3) 0.024(3) 0.034(3) 0.002(2) -0.003(2) 0.002(2)
C21 0.034(3) 0.027(3) 0.050(4) 0.006(3) -0.015(3) -0.007(2)
C22 0.034(3) 0.041(3) 0.029(3) -0.003(3) -0.006(2) -0.007(2)
C23 0.032(3) 0.029(3) 0.039(3) 0.005(2) -0.008(3) 0.001(2)
C24 0.034(3) 0.030(3) 0.038(3) 0.004(3) -0.013(3) -0.007(2)
C25 0.094(7) 0.103(8) 0.159(10) -0.004(7) -0.007(7) -0.039(6)
C26 0.098(7) 0.101(8) 0.159(10) -0.005(7) -0.006(7) -0.042(6)
C27 0.097(7) 0.093(8) 0.159(9) -0.002(7) -0.005(7) -0.053(6)
C28 0.100(7) 0.095(7) 0.162(9) -0.002(7) -0.001(7) -0.049(6)
C29 0.098(7) 0.097(7) 0.162(9) -0.001(7) 0.001(7) -0.046(6)
C30 0.090(7) 0.098(8) 0.159(10) -0.005(7) -0.005(7) -0.044(6)
N7 0.109(8) 0.104(8) 0.167(10) -0.006(8) 0.000(7) -0.050(7)
Cd1 0.01792(17) 0.01792(17) 0.0264(3) 0.00126(16) -0.00126(16) -0.00195(19)
Cl1 0.058(5) 0.066(6) 0.0433(17) 0.014(5) -0.013(4) -0.0184(18)
Cl2 0.0724(11) 0.0724(11) 0.0471(14) -0.0029(11) 0.0029(11) -0.0173(13)
N1 0.025(2) 0.031(3) 0.034(2) 0.001(2) 0.000(2) 0.0006(17)
N2 0.022(2) 0.024(2) 0.032(2) -0.0022(18) -0.0006(18) -0.0038(16)
N3 0.024(2) 0.020(2) 0.032(2) 0.0002(17) -0.003(2) -0.0033(18)
N4 0.027(2) 0.021(2) 0.027(2) -0.0079(16) -0.0033(19) 0.003(2)
N5 0.045(3) 0.020(2) 0.059(3) -0.013(2) -0.020(3) 0.004(2)
N6 0.025(2) 0.024(2) 0.038(3) -0.007(2) 0.001(2) 0.0026(16)
O3 0.134(7) 0.132(7) 0.058(4) 0.008(4) -0.020(4) -0.044(5)
O1 0.238(15) 0.238(15) 0.169(14) -0.088(14) 0.088(14) -0.161(17)
O4 0.197(13) 0.34(2) 0.40(3) -0.26(2) -0.188(15) 0.101(13)
O5 0.180(12) 0.57(3) 0.114(8) 0.059(12) 0.105(9) 0.076(16)
O2 0.065(9) 0.21(2) 0.25(2) 0.09(2) -0.029(14) 0.023(12)
C31 0.107(8) 0.106(8) 0.168(10) 0.004(8) 0.007(8) -0.042(7)

loop_
_atom_type_symbol
_atom_type_description
_atom_type_scat_dispersion_real
_atom_type_scat_dispersion_imag
_atom_type_scat_source
C C 0.0033 0.0016 'International Tables Vol C Tables 4.2.6.8 and 6.1.1.4'
H H 0.0000 0.0000 'International Tables Vol C Tables 4.2.6.8 and 6.1.1.4'
N N 0.0061 0.0033 'International Tables Vol C Tables 4.2.6.8 and 6.1.1.4'
O O 0.0106 0.0060 'International Tables Vol C Tables 4.2.6.8 and 6.1.1.4'
Cl Cl 0.1484 0.1585 'International Tables Vol C Tables 4.2.6.8 and 6.1.1.4'
Cd Cd -0.8075 1.2024 'International Tables Vol C Tables 4.2.6.8 and 6.1.1.4'

loop_
_geom_angle_atom_site_label_1
_geom_angle_atom_site_label_2
_geom_angle_atom_site_label_3
_geom_angle
_geom_angle_site_symmetry_1
_geom_angle_site_symmetry_3
N1 C1 C2 124.8(5) . .
N1 C1 H1 117.6 . .
C2 C1 H1 117.6 . .
C1 C2 C3 119.8(5) . .
C1 C2 H2 120.1 . .
C3 C2 H2 120.1 . .
C4 C3 C2 115.0(5) . .
C4 C3 C6 121.8(5) . .
C2 C3 C6 123.2(5) . .
C5 C4 C3 120.7(5) . .
C5 C4 H4 119.7 . .
C3 C4 H4 119.7 . .
N1 C5 C4 123.5(5) . .
N1 C5 H5 118.2 . .
C4 C5 H5 118.2 . .
C7 C6 C11 118.2(5) . .
C7 C6 C3 122.5(5) . .
C11 C6 C3 119.3(5) . .
C8 C7 C6 120.3(5) . .
C8 C7 H7 119.9 . .
C6 C7 H7 119.9 . .
C9 C8 C7 121.3(5) . .
C9 C8 H8 119.3 . .
C7 C8 H8 119.3 . .
C8 C9 C10 119.0(5) . .
C8 C9 H9 120.5 . .
C10 C9 H9 120.5 . .
C11 C10 C9 119.6(5) . .
C11 C10 C12 118.6(4) . .
C9 C10 C12 121.8(5) . .
C10 C11 C6 121.5(5) . .
C10 C11 H11 119.2 . .
C6 C11 H11 119.2 . .
N2 C12 N4 108.5(4) . .
N2 C12 C10 129.0(5) . .
N4 C12 C10 122.4(4) . .
N3 C13 N4 109.0(4) . .
N3 C13 C14 124.4(4) . .
N4 C13 C14 126.6(4) . .
C15 C14 C19 120.2(5) . .
C15 C14 C13 117.5(4) . .
C19 C14 C13 122.3(5) . .
C14 C15 C16 119.6(5) . .
C14 C15 H15 120.2 . .
C16 C15 H15 120.2 . .
C17 C16 C15 120.7(6) . .
C17 C16 H16 119.7 . .
C15 C16 H16 119.7 . .
C16 C17 C18 119.8(6) . .
C16 C17 H17 120.1 . .
C18 C17 H17 120.1 . .
C19 C18 C17 118.9(5) . .
C19 C18 C20 120.5(5) . .
C17 C18 C20 120.4(5) . .
C18 C19 C14 120.6(5) . .
C18 C19 H19 119.7 . .
C14 C19 H19 119.7 . .
C21 C20 C24 116.3(5) . .
C21 C20 C18 121.8(5) . .
C24 C20 C18 121.8(5) . .
C20 C21 C22 119.8(5) . .
C20 C21 H21 120.1 . .
C22 C21 H21 120.1 . .
N6 C22 C21 123.4(5) . .
N6 C22 H22 118.3 . .
C21 C22 H22 118.3 . .
N6 C23 C24 124.3(5) . .
N6 C23 H23 117.9 . .
C24 C23 H23 117.9 . .
C23 C24 C20 119.7(5) . .
C23 C24 H24 120.1 . .
C20 C24 H24 120.1 . .
C26 C25 C30 120.0 . .
C26 C25 H25 120.0 . .
C30 C25 H25 120.0 . .
C25 C26 C27 120.0 . .
C25 C26 H26 120.0 . .
C27 C26 H26 120.0 . .
C28 C27 C26 120.0 . .
C28 C27 H27 120.0 . .
C26 C27 H27 120.0 . .
C27 C28 C29 120.0 . .
C27 C28 N7 118.4(17) . .
C29 C28 N7 120.7(17) . .
C30 C29 C28 120.0 . .
C30 C29 C31 119.8(18) . .
C28 C29 C31 117.7(18) . .
C29 C30 C25 120.0 . .
C29 C30 H30 120.0 . .
C25 C30 H30 120.0 . .
C28 N7 H7A 120.0 . .
C28 N7 H7B 120.0 . .
H7A N7 H7B 120.0 . .
N2 Cd1 N2 83.0(2) . 7
N2 Cd1 N1 88.11(15) . 5_545
N2 Cd1 N1 159.40(15) 7 5_545
N2 Cd1 N1 159.40(15) . 4_454
N2 Cd1 N1 88.11(14) 7 4_454
N1 Cd1 N1 105.9(2) 5_545 4_454
N2 Cd1 N6 87.85(14) . 4_464
N2 Cd1 N6 110.69(15) 7 4_464
N1 Cd1 N6 87.39(16) 5_545 4_464
N1 Cd1 N6 77.96(16) 4_454 4_464
N2 Cd1 N6 110.69(15) . 5_645
N2 Cd1 N6 87.85(14) 7 5_645
N1 Cd1 N6 77.96(16) 5_545 5_645
N1 Cd1 N6 87.39(16) 4_454 5_645
N6 Cd1 N6 155.66(19) 4_464 5_645
Cl1 Cl1 O3 110(10) 7 7
Cl1 Cl1 O1 86.7(8) 7 .
O3 Cl1 O1 125.9(10) 7 .
Cl1 Cl1 O2 147(10) 7 .
O3 Cl1 O2 103.0(16) 7 .
O1 Cl1 O2 76.9(12) . .
Cl1 Cl1 O2 30(10) 7 7
O3 Cl1 O2 96.6(18) 7 7
O1 Cl1 O2 72.5(9) . 7
O2 Cl1 O2 149.3(18) . 7
Cl1 Cl1 O3 64(9) 7 .
O3 Cl1 O3 112.2(6) 7 .
O1 Cl1 O3 121.2(10) . .
O2 Cl1 O3 100.3(15) . .
O2 Cl1 O3 93.8(13) 7 .
O5 Cl2 O5 117(2) . 7
O5 Cl2 O4 101.1(10) . .
O5 Cl2 O4 107.6(10) 7 .
O5 Cl2 O4 107.6(10) . 7
O5 Cl2 O4 101.1(10) 7 7
O4 Cl2 O4 123.6(18) . 7
C1 N1 C5 115.8(5) . .
C1 N1 Cd1 125.9(4) . 3
C5 N1 Cd1 115.6(4) . 3
C12 N2 N3 109.1(4) . .
C12 N2 Cd1 138.3(4) . .
N3 N2 Cd1 110.7(3) . .
C13 N3 N2 107.2(4) . .
C12 N4 C13 106.2(4) . .
C12 N4 N5 127.4(4) . .
C13 N4 N5 126.1(4) . .
N4 N5 H5A 109.3 . .
N4 N5 H5B 109.2 . .
H5A N5 H5B 109.5 . .
C22 N6 C23 116.4(5) . .
C22 N6 Cd1 127.0(4) . 3_655
C23 N6 Cd1 116.3(3) . 3_655
Cl1 O3 Cl1 6.1(16) 7 .
Cl1 O1 Cl1 6.6(16) . 7
Cl1 O1 O2 58.3(12) . 7
Cl1 O1 O2 52.4(8) 7 7
Cl1 O2 Cl1 3.2(10) . 7
C29 C31 H31A 109.5 . .
C29 C31 H31B 109.5 . .
H31A C31 H31B 109.5 . .
C29 C31 H31C 109.5 . .
H31A C31 H31C 109.5 . .
H31B C31 H31C 109.5 . .

loop_
_geom_bond_atom_site_label_1
_geom_bond_atom_site_label_2
_geom_bond_distance
_geom_bond_site_symmetry_2
C1 N1 1.329(7) .
C1 C2 1.358(8) .
C1 H1 0.9500 .
C2 C3 1.404(7) .
C2 H2 0.9500 .
C3 C4 1.392(8) .
C3 C6 1.477(8) .
C4 C5 1.368(8) .
C4 H4 0.9500 .
C5 N1 1.332(7) .
C5 H5 0.9500 .
C6 C7 1.388(8) .
C6 C11 1.394(7) .
C7 C8 1.380(8) .
C7 H7 0.9500 .
C8 C9 1.377(8) .
C8 H8 0.9500 .
C9 C10 1.394(7) .
C9 H9 0.9500 .
C10 C11 1.379(7) .
C10 C12 1.471(7) .
C11 H11 0.9500 .
C12 N2 1.299(7) .
C12 N4 1.360(6) .
C13 N3 1.304(6) .
C13 N4 1.377(6) .
C13 C14 1.470(7) .
C14 C15 1.372(8) .
C14 C19 1.383(7) .
C15 C16 1.376(8) .
C15 H15 0.9500 .
C16 C17 1.380(8) .
C16 H16 0.9500 .
C17 C18 1.394(8) .
C17 H17 0.9500 .
C18 C19 1.378(8) .
C18 C20 1.495(7) .
C19 H19 0.9500 .
C20 C21 1.383(8) .
C20 C24 1.394(8) .
C21 C22 1.399(8) .
C21 H21 0.9500 .
C22 N6 1.321(7) .
C22 H22 0.9500 .
C23 N6 1.338(7) .
C23 C24 1.367(8) .
C23 H23 0.9500 .
C24 H24 0.9500 .
C25 C26 1.3900 .
C25 C30 1.3900 .
C25 H25 0.9500 .
C26 C27 1.3900 .
C26 H26 0.9500 .
C27 C28 1.3900 .
C27 H27 0.9500 .
C28 C29 1.3900 .
C28 N7 1.396(10) .
C29 C30 1.3900 .
C29 C31 1.506(10) .
C30 H30 0.9500 .
N7 H7A 0.8800 .
N7 H7B 0.8800 .
Cd1 N2 2.333(4) .
Cd1 N2 2.333(4) 7
Cd1 N1 2.362(4) 5_545
Cd1 N1 2.362(4) 4_454
Cd1 N6 2.434(4) 4_464
Cd1 N6 2.434(4) 5_645
Cl1 Cl1 0.16(4) 7
Cl1 O3 1.340(16) 7
Cl1 O1 1.365(8) .
Cl1 O2 1.399(10) .
Cl1 O2 1.53(3) 7
Cl1 O3 1.400(10) .
Cl2 O5 1.251(9) .
Cl2 O5 1.251(9) 7
Cl2 O4 1.296(11) .
Cl2 O4 1.296(11) 7
N1 Cd1 2.362(4) 3
N2 N3 1.377(6) .
N4 N5 1.398(6) .
N5 H5A 0.9100 .
N5 H5B 0.9100 .
N6 Cd1 2.434(4) 3_655
O3 Cl1 1.340(16) 7
O1 Cl1 1.365(8) 7
O1 O2 1.72(2) 7
O2 Cl1 1.53(3) 7
C31 H31A 0.9800 .
C31 H31B 0.9800 .
C31 H31C 0.9800 .

loop_
_geom_torsion_atom_site_label_1
_geom_torsion_atom_site_label_2
_geom_torsion_atom_site_label_3
_geom_torsion_atom_site_label_4
_geom_torsion
_geom_torsion_site_symmetry_1
_geom_torsion_site_symmetry_4
N1 C1 C2 C3 0.2(9) . .
C1 C2 C3 C4 5.1(8) . .
C1 C2 C3 C6 -173.1(5) . .
C2 C3 C4 C5 -5.6(8) . .
C6 C3 C4 C5 172.6(5) . .
C3 C4 C5 N1 0.9(9) . .
C4 C3 C6 C7 162.9(5) . .
C2 C3 C6 C7 -18.9(8) . .
C4 C3 C6 C11 -16.6(8) . .
C2 C3 C6 C11 161.5(5) . .
C11 C6 C7 C8 -0.5(8) . .
C3 C6 C7 C8 179.9(6) . .
C6 C7 C8 C9 -0.4(9) . .
C7 C8 C9 C10 0.5(9) . .
C8 C9 C10 C11 0.3(8) . .
C8 C9 C10 C12 -179.6(5) . .
C9 C10 C11 C6 -1.1(8) . .
C12 C10 C11 C6 178.7(5) . .
C7 C6 C11 C10 1.2(8) . .
C3 C6 C11 C10 -179.2(5) . .
C11 C10 C12 N2 95.0(6) . .
C9 C10 C12 N2 -85.2(7) . .
C11 C10 C12 N4 -80.7(6) . .
C9 C10 C12 N4 99.1(6) . .
N3 C13 C14 C15 -31.7(7) . .
N4 C13 C14 C15 150.4(5) . .
N3 C13 C14 C19 145.6(5) . .
N4 C13 C14 C19 -32.2(8) . .
C19 C14 C15 C16 0.1(9) . .
C13 C14 C15 C16 177.5(6) . .
C14 C15 C16 C17 1.9(11) . .
C15 C16 C17 C18 -3.7(11) . .
C16 C17 C18 C19 3.5(10) . .
C16 C17 C18 C20 179.3(6) . .
C17 C18 C19 C14 -1.5(9) . .
C20 C18 C19 C14 -177.3(5) . .
C15 C14 C19 C18 -0.3(8) . .
C13 C14 C19 C18 -177.6(5) . .
C19 C18 C20 C21 155.3(6) . .
C17 C18 C20 C21 -20.5(9) . .
C19 C18 C20 C24 -22.5(9) . .
C17 C18 C20 C24 161.8(6) . .
C24 C20 C21 C22 2.2(8) . .
C18 C20 C21 C22 -175.7(6) . .
C20 C21 C22 N6 0.6(9) . .
N6 C23 C24 C20 1.7(9) . .
C21 C20 C24 C23 -3.3(8) . .
C18 C20 C24 C23 174.6(5) . .
C30 C25 C26 C27 0.0 . .
C25 C26 C27 C28 0.0 . .
C26 C27 C28 C29 0.0 . .
C26 C27 C28 N7 -168.9(14) . .
C27 C28 C29 C30 0.0 . .
N7 C28 C29 C30 168.6(14) . .
C27 C28 C29 C31 -161.9(15) . .
N7 C28 C29 C31 6.7(18) . .
C28 C29 C30 C25 0.0 . .
C31 C29 C30 C25 161.5(15) . .
C26 C25 C30 C29 0.0 . .
C2 C1 N1 C5 -5.1(8) . .
C2 C1 N1 Cd1 155.5(4) . 3
C4 C5 N1 C1 4.4(8) . .
C4 C5 N1 Cd1 -158.2(5) . 3
N4 C12 N2 N3 -0.7(5) . .
C10 C12 N2 N3 -176.9(5) . .
N4 C12 N2 Cd1 -162.8(4) . .
C10 C12 N2 Cd1 21.0(8) . .
N2 Cd1 N2 C12 68.9(5) 7 .
N1 Cd1 N2 C12 -129.8(5) 5_545 .
N1 Cd1 N2 C12 3.8(8) 4_454 .
N6 Cd1 N2 C12 -42.3(5) 4_464 .
N6 Cd1 N2 C12 153.9(5) 5_645 .
N2 Cd1 N2 N3 -93.0(3) 7 .
N1 Cd1 N2 N3 68.4(3) 5_545 .
N1 Cd1 N2 N3 -158.1(4) 4_454 .
N6 Cd1 N2 N3 155.8(3) 4_464 .
N6 Cd1 N2 N3 -8.0(3) 5_645 .
N4 C13 N3 N2 -1.5(5) . .
C14 C13 N3 N2 -179.6(4) . .
C12 N2 N3 C13 1.4(5) . .
Cd1 N2 N3 C13 168.7(3) . .
N2 C12 N4 C13 -0.1(5) . .
C10 C12 N4 C13 176.3(4) . .
N2 C12 N4 N5 -174.1(5) . .
C10 C12 N4 N5 2.4(8) . .
N3 C13 N4 C12 1.0(5) . .
C14 C13 N4 C12 179.2(5) . .
N3 C13 N4 N5 175.1(5) . .
C14 C13 N4 N5 -6.8(8) . .
C21 C22 N6 C23 -2.3(8) . .
C21 C22 N6 Cd1 170.5(4) . 3_655
C24 C23 N6 C22 1.1(8) . .
C24 C23 N6 Cd1 -172.5(5) . 3_655
O3 Cl1 O3 Cl1 -102(8) 7 7
O1 Cl1 O3 Cl1 69(7) . 7
O2 Cl1 O3 Cl1 149(8) . 7
O2 Cl1 O3 Cl1 -3(7) 7 7
O3 Cl1 O1 Cl1 112(13) 7 7
O2 Cl1 O1 Cl1 -151(12) . 7
O2 Cl1 O1 Cl1 27(11) 7 7
O3 Cl1 O1 Cl1 -57(11) . 7
Cl1 Cl1 O1 O2 -27(11) 7 7
O3 Cl1 O1 O2 85(2) 7 7
O2 Cl1 O1 O2 -177.9(8) . 7
O3 Cl1 O1 O2 -83.7(16) . 7
O3 Cl1 O2 Cl1 -174(12) 7 7
O1 Cl1 O2 Cl1 62(11) . 7
O2 Cl1 O2 Cl1 58(10) 7 7
O3 Cl1 O2 Cl1 -58(12) . 7
